data_2012428
loop_
_publ_author_name
'Coles, Simon J.'
'Hall, Christopher W.'
'Hursthouse, Michael B.'

_publ_section_title
;
 2,4-Dihydroxy-1,3-bis(methoxycarbonylmethoxy)calix[4]arene and
 1,3-bis(ethoxycarbonylmethoxy)-2,4-dihydroxycalix[4]arene chloroform
 solvate
;
_journal_issue 1
_journal_name_full 'Acta Crystallographica Section C'
_journal_page_first o29
_journal_page_last o31
_journal_paper_doi 10.1107/S0108270101019163
_journal_volume 58
_journal_year 2002
_chemical_formula_iupac 'C34 H32 O8'
_chemical_formula_moiety 'C34 H32 O8'
_chemical_formula_sum 'C34 H32 O8'
_chemical_formula_weight 568.6
_space_group_IT_number 148
_symmetry_cell_setting rhombohedral
_symmetry_space_group_name_Hall '-R 3'
_symmetry_space_group_name_H-M 'R -3 :H'
_audit_creation_method 'WinGX routine CIF_UPDATE'
_cell_angle_alpha 90
_cell_angle_beta 90
_cell_angle_gamma 120
_cell_formula_units_Z 18
_cell_length_a 32.840(5)
_cell_length_b 32.840(5)
_cell_length_c 13.918(3)
_cell_measurement_reflns_used 13396
_cell_measurement_temperature 150(2)
_cell_measurement_theta_max 30.51
_cell_measurement_theta_min 1.02
_cell_volume 12999(4)
_computing_cell_refinement 'DENZO (Hooft 1998) and COLLECT (Otwinowski & Minor, 1997)'
_computing_data_reduction 'DENZO and COLLECT'
_computing_molecular_graphics 'PLATON (Spek, 1990)'
_computing_structure_refinement 'SHELXL97 (Sheldrick, 1997)'
_computing_structure_solution 'SHELXS97 (Sheldrick, 1997)'
_diffrn_measured_fraction_theta_full .995
_diffrn_measured_fraction_theta_max .995
_diffrn_measurement_device_type 'Nonius KappaCCD area-detector'
_diffrn_measurement_method '\f and \w'
_diffrn_radiation_type MoK\a
_diffrn_radiation_wavelength .71073
_diffrn_reflns_av_R_equivalents .0439
_diffrn_reflns_limit_h_max 33
_diffrn_reflns_limit_h_min -42
_diffrn_reflns_limit_k_max 42
_diffrn_reflns_limit_k_min -30
_diffrn_reflns_limit_l_max 18
_diffrn_reflns_limit_l_min -17
_diffrn_reflns_number 25617
_diffrn_reflns_theta_full 27.5
_diffrn_reflns_theta_max 27.5
_diffrn_reflns_theta_min 2.15
_exptl_absorpt_coefficient_mu .093
_exptl_absorpt_correction_T_max .9817
_exptl_absorpt_correction_T_min .9727
_exptl_absorpt_correction_type multi-scan
_exptl_absorpt_process_details '(SORTAV; Blessing, 1997)'
_exptl_crystal_colour colourless
_exptl_crystal_density_diffrn 1.307
_exptl_crystal_density_method 'not measured'
_exptl_crystal_description block
_exptl_crystal_F_000 5400
_exptl_crystal_size_max .3
_exptl_crystal_size_mid .2
_exptl_crystal_size_min .2
_refine_diff_density_max .243
_refine_diff_density_min -.197
_refine_ls_extinction_coef .00040(7)
_refine_ls_extinction_expression Fc^*^=kFc[1+0.001xFc^2^\l^3^/sin(2\q)]^-1/4^
_refine_ls_extinction_method SHELXL97
_refine_ls_goodness_of_fit_ref 1.04
_refine_ls_hydrogen_treatment constr
_refine_ls_matrix_type full
_refine_ls_number_parameters 384
_refine_ls_number_reflns 6609
_refine_ls_number_restraints 0
_refine_ls_restrained_S_all 1.04
_refine_ls_R_factor_gt .0436
_refine_ls_shift/su_max .002
_refine_ls_structure_factor_coef Fsqd
_refine_ls_weighting_details 'calc w = 1/[\s^2^(Fo^2^)+(0.0542P)^2^+5.4230P] where P = (Fo^2^+2Fc^2^)/3'
_refine_ls_weighting_scheme calc
_refine_ls_wR_factor_ref .1136
_reflns_number_gt 4617
_reflns_number_total 6609
_reflns_threshold_expression I>2\s(I)
_cod_data_source_file fr1354.cif
_cod_data_source_block I
_cod_depositor_comments
;
The following automatic conversions were performed:
'_symmetry_cell_setting' value 'Rhombohedral' changed to 'rhombohedral'
according to '/home/saulius/struct/CIF-dictionaries/cif_core.dic'
dictionary named 'cif_core.dic' version 2.4.1 from 2010-06-29.

Automatic conversion script
Id: cif_fix_enum 1527 2010-12-29 10:47:43Z saulius 

The following automatic conversions were performed:

'_symmetry_cell_setting' value 'Rhombohedral' changed to
'rhombohedral' according to
/home/saulius/struct/CIF-dictionaries/cif_core.dic dictionary named
'cif_core.dic' version 2.4.1 from 2010-06-29.

Automatic conversion script
Id: cif_fix_values 1715 2011-07-08 13:25:40Z adriana 
;
_cod_original_cell_volume 13000(4)
_cod_original_sg_symbol_H-M 'R -3'
_cod_database_code 2012428
_cod_database_fobs_code 2012428

loop_
_symmetry_equiv_pos_as_xyz
'x, y, z'
'-y, x-y, z'
'-x+y, -x, z'
'x+2/3, y+1/3, z+1/3'
'-y+2/3, x-y+1/3, z+1/3'
'-x+y+2/3, -x+1/3, z+1/3'
'x+1/3, y+2/3, z+2/3'
'-y+1/3, x-y+2/3, z+2/3'
'-x+y+1/3, -x+2/3, z+2/3'
'-x, -y, -z'
'y, -x+y, -z'
'x-y, x, -z'
'-x+2/3, -y+1/3, -z+1/3'
'y+2/3, -x+y+1/3, -z+1/3'
'x-y+2/3, x+1/3, -z+1/3'
'-x+1/3, -y+2/3, -z+2/3'
'y+1/3, -x+y+2/3, -z+2/3'
'x-y+1/3, x+2/3, -z+2/3'

loop_
_atom_site_label
_atom_site_fract_x
_atom_site_fract_y
_atom_site_fract_z
_atom_site_U_iso_or_equiv
_atom_site_adp_type
_atom_site_calc_flag
_atom_site_refinement_flags
_atom_site_occupancy
_atom_site_disorder_assembly
_atom_site_disorder_group
_atom_site_type_symbol
C1 .56335(5) .78110(5) .16352(10) .0320(3) Uani d . 1 . . C
H1A .5298 .7715 .1715 .038 Uiso calc R 1 . . H
H1B .5732 .7948 .0985 .038 Uiso calc R 1 . . H
C2 .56859(5) .73802(5) .17118(10) .0311(3) Uani d . 1 . . C
C3 .59427(5) .72950(6) .10245(11) .0375(4) Uani d . 1 . . C
H3 .6084 .7511 .0509 .045 Uiso calc R 1 . . H
C4 .59978(5) .69053(6) .10721(12) .0420(4) Uani d . 1 . . C
H4 .6173 .6853 .0593 .050 Uiso calc R 1 . . H
C5 .57964(5) .65926(6) .18224(12) .0396(4) Uani d . 1 . . C
H5 .5835 .6325 .1857 .048 Uiso calc R 1 . . H
C6 .55384(5) .66618(5) .25266(11) .0341(4) Uani d . 1 . . C
C7 .54816(5) .70557(5) .24602(10) .0300(3) Uani d . 1 . . C
C8 .53106(6) .63158(5) .33435(12) .0367(4) Uani d . 1 . . C
H8A .4984 .6251 .3426 .044 Uiso calc R 1 . . H
H8B .5296 .6016 .3171 .044 Uiso calc R 1 . . H
C9 .55699(5) .64900(5) .42880(11) .0322(3) Uani d . 1 . . C
C10 .59991(6) .65119(5) .44250(13) .0401(4) Uani d . 1 . . C
H10 .6124 .6410 .3926 .048 Uiso calc R 1 . . H
C11 .62482(5) .66790(6) .52713(13) .0426(4) Uani d . 1 . . C
H11 .6534 .6678 .5363 .051 Uiso calc R 1 . . H
C12 .60802(5) .68476(6) .59812(12) .0389(4) Uani d . 1 . . C
H12 .6258 .6974 .6552 .047 Uiso calc R 1 . . H
C13 .56553(5) .68366(5) .58774(11) .0319(3) Uani d . 1 . . C
C14 .53999(5) .66399(5) .50432(11) .0295(3) Uani d . 1 . . C
C15 .54940(6) .70594(6) .66286(11) .0373(4) Uani d . 1 . . C
H15A .5152 .6934 .6560 .045 Uiso calc R 1 . . H
H15B .5552 .6975 .7277 .045 Uiso calc R 1 . . H
C16 .57482(5) .75888(5) .65322(10) .0329(3) Uani d . 1 . . C
C17 .61101(6) .78698(6) .71592(11) .0426(4) Uani d . 1 . . C
H17 .6198 .7725 .7646 .051 Uiso calc R 1 . . H
C18 .63446(6) .83522(6) .70923(12) .0467(4) Uani d . 1 . . C
H18 .6586 .8538 .7537 .056 Uiso calc R 1 . . H
C19 .62265(5) .85650(6) .63738(11) .0378(4) Uani d . 1 . . C
H19 .6388 .8898 .6331 .045 Uiso calc R 1 . . H
C20 .58757(5) .82999(5) .57129(10) .0296(3) Uani d . 1 . . C
C21 .56329(5) .78108(5) .58095(10) .0286(3) Uani d . 1 . . C
C22 .57563(5) .85367(5) .49139(10) .0311(3) Uani d . 1 . . C
H22A .5864 .8866 .5101 .037 Uiso calc R 1 . . H
H22B .5410 .8374 .4837 .037 Uiso calc R 1 . . H
C23 .59770(5) .85348(5) .39546(10) .0263(3) Uani d . 1 . . C
C24 .64517(5) .88396(5) .37778(10) .0285(3) Uani d . 1 . . C
H24 .6637 .9064 .4253 .034 Uiso calc R 1 . . H
C25 .66603(5) .88238(5) .29275(10) .0291(3) Uani d . 1 . . C
H25 .6983 .9042 .2816 .035 Uiso calc R 1 . . H
C26 .63988(5) .84906(5) .22396(10) .0283(3) Uani d . 1 . . C
H26 .6547 .8471 .1669 .034 Uiso calc R 1 . . H
C27 .59210(5) .81839(5) .23756(10) .0266(3) Uani d . 1 . . C
C28 .57179(5) .82241(5) .32210(10) .0252(3) Uani d . 1 . . C
C29 .49624(5) .81350(5) .30570(12) .0321(3) Uani d . 1 . . C
H29A .5073 .8293 .2428 .039 Uiso calc R 1 . . H
H29B .4997 .8373 .3537 .039 Uiso calc R 1 . . H
C30 .44584(5) .77557(5) .29865(10) .0265(3) Uani d . 1 . . C
C31 .36809(5) .76153(6) .28930(12) .0428(4) Uani d . 1 . . C
H31A .3619 .7452 .2275 .064 Uiso calc R 1 . . H
H31B .3509 .7787 .2924 .064 Uiso calc R 1 . . H
H31C .3577 .7385 .3416 .064 Uiso calc R 1 . . H
C32 .45809(5) .61746(5) .52656(13) .0378(4) Uani d . 1 . . C
H32A .4654 .6084 .5893 .045 Uiso calc R 1 . . H
H32B .4521 .5926 .4792 .045 Uiso calc R 1 . . H
C33 .41585(5) .62333(5) .53537(10) .0304(3) Uani d . 1 . . C
C34 .33309(5) .58229(7) .54553(13) .0472(4) Uani d . 1 . . C
H34A .3329 .5970 .6066 .071 Uiso calc R 1 . . H
H34B .3065 .5500 .5437 .071 Uiso calc R 1 . . H
H34C .3304 .6003 .4923 .071 Uiso calc R 1 . . H
O2 .52051(4) .70860(4) .31499(7) .0357(3) Uani d . 1 . . O
H2 .5191 .7332 .3067 .054 Uiso calc R 1 . . H
O1 .49634(3) .66134(3) .49579(7) .0319(3) Uani d . 1 . . O
O3 .52325(3) .79260(3) .33383(7) .0281(2) Uani d . 1 . . O
O4 .52754(4) .75722(4) .51796(8) .0363(3) Uani d . 1 . . O
H4A .5166 .7282 .5253 .054 Uiso calc R 1 . . H
O5 .41717(4) .66008(4) .54139(9) .0470(3) Uani d . 1 . . O
O6 .37676(4) .58146(4) .53655(8) .0402(3) Uani d . 1 . . O
O7 .43258(4) .73475(4) .29201(9) .0451(3) Uani d . 1 . . O
O8 .41804(3) .79429(4) .29878(8) .0367(3) Uani d . 1 . . O

loop_
_atom_site_aniso_label
_atom_site_aniso_U_11
_atom_site_aniso_U_22
_atom_site_aniso_U_33
_atom_site_aniso_U_12
_atom_site_aniso_U_13
_atom_site_aniso_U_23
C1 .0305(8) .0292(8) .0334(8) .0127(7) -.0068(6) .0002(6)
C2 .0255(8) .0271(8) .0351(8) .0090(7) -.0108(6) -.0092(6)
C3 .0253(8) .0359(9) .0412(9) .0077(7) -.0078(7) -.0103(7)
C4 .0267(8) .0406(10) .0544(10) .0136(8) -.0051(7) -.0202(8)
C5 .0278(8) .0293(9) .0608(11) .0135(7) -.0118(7) -.0178(8)
C6 .0290(8) .0260(8) .0469(9) .0135(7) -.0130(7) -.0111(7)
C7 .0282(8) .0258(8) .0359(8) .0134(7) -.0093(6) -.0091(6)
C8 .0329(9) .0206(8) .0572(10) .0138(7) -.0090(7) -.0081(7)
C9 .0259(8) .0182(7) .0527(9) .0111(6) -.0046(7) .0009(6)
C10 .0309(9) .0310(9) .0639(11) .0196(7) -.0035(8) -.0044(8)
C11 .0235(8) .0340(9) .0718(12) .0155(7) -.0069(8) .0020(8)
C12 .0286(9) .0336(9) .0521(10) .0138(7) -.0102(7) .0025(7)
C13 .0265(8) .0254(8) .0424(9) .0118(7) .0003(6) .0091(6)
C14 .0199(7) .0198(7) .0490(9) .0101(6) -.0011(6) .0077(6)
C15 .0367(9) .0393(9) .0348(8) .0183(8) .0024(7) .0104(7)
C16 .0316(8) .0368(9) .0305(8) .0173(7) .0052(6) .0038(6)
C17 .0473(10) .0492(11) .0308(8) .0237(9) -.0035(7) .0026(7)
C18 .0452(10) .0481(11) .0375(9) .0164(9) -.0097(8) -.0082(8)
C19 .0340(9) .0339(9) .0392(9) .0121(7) .0009(7) -.0063(7)
C20 .0285(8) .0319(8) .0306(7) .0168(7) .0046(6) -.0018(6)
C21 .0245(8) .0306(8) .0300(7) .0131(7) .0029(6) -.0021(6)
C22 .0292(8) .0241(8) .0418(9) .0148(7) .0010(6) -.0038(6)
C23 .0245(7) .0211(7) .0367(8) .0140(6) -.0023(6) .0017(6)
C24 .0247(8) .0205(7) .0386(8) .0101(6) -.0075(6) -.0024(6)
C25 .0203(7) .0235(7) .0416(8) .0094(6) -.0026(6) .0045(6)
C26 .0270(8) .0283(8) .0320(8) .0156(7) -.0005(6) .0048(6)
C27 .0270(8) .0220(7) .0327(7) .0138(6) -.0065(6) .0030(6)
C28 .0189(7) .0175(7) .0390(8) .0088(6) -.0032(6) .0051(6)
C29 .0233(8) .0236(8) .0506(9) .0127(6) -.0035(6) .0076(6)
C30 .0240(7) .0267(8) .0273(7) .0116(6) -.0007(6) .0037(6)
C31 .0203(8) .0534(11) .0504(10) .0152(8) -.0034(7) .0028(8)
C32 .0229(8) .0270(8) .0600(10) .0098(7) .0015(7) .0127(7)
C33 .0251(8) .0340(9) .0298(7) .0131(7) -.0002(6) .0053(6)
C34 .0222(8) .0604(12) .0525(10) .0158(8) .0048(7) .0040(9)
O2 .0453(7) .0253(6) .0426(6) .0221(5) .0027(5) .0029(4)
O1 .0185(5) .0251(5) .0512(6) .0102(4) .0012(4) .0105(4)
O3 .0185(5) .0205(5) .0441(6) .0088(4) -.0038(4) .0056(4)
O4 .0340(6) .0251(6) .0475(6) .0131(5) -.0082(5) .0013(5)
O5 .0359(7) .0363(7) .0718(8) .0204(6) .0098(6) .0041(6)
O6 .0217(6) .0368(6) .0543(7) .0089(5) .0032(5) .0048(5)
O7 .0308(6) .0250(6) .0738(8) .0098(5) -.0114(5) -.0039(5)
O8 .0222(5) .0360(6) .0526(7) .0149(5) -.0040(5) .0010(5)

loop_
_atom_type_symbol
_atom_type_description
_atom_type_scat_dispersion_real
_atom_type_scat_dispersion_imag
_atom_type_scat_source
C C .0033 .0016 'International Tables Vol C Tables 4.2.6.8 and 6.1.1.4'
H H 0 0 'International Tables Vol C Tables 4.2.6.8 and 6.1.1.4'
O O .0106 .006 'International Tables Vol C Tables 4.2.6.8 and 6.1.1.4'

loop_
_geom_angle_atom_site_label_1
_geom_angle_atom_site_label_2
_geom_angle_atom_site_label_3
_geom_angle
O8 C31 H31A 109.5
O8 C31 H31B 109.4
H31A C31 H31B 109.5
O8 C31 H31C 109.5
H31A C31 H31C 109.5
H31B C31 H31C 109.5
O1 C32 C33 107.43(12)
O1 C32 H32A 110.2
C33 C32 H32A 110.2
O1 C32 H32B 110.2
C33 C32 H32B 110.2
H32A C32 H32B 108.5
O5 C33 O6 125.06(14)
O5 C33 C32 124.77(14)
O6 C33 C32 110.16(13)
O6 C34 H34A 109.5
O6 C34 H34B 109.5
H34A C34 H34B 109.5
O6 C34 H34C 109.5
H34A C34 H34C 109.5
H34B C34 H34C 109.5
C2 C1 C27 113.07(11)
C2 C1 H1A 109.0
C27 C1 H1A 109.0
C2 C1 H1B 109.0
C27 C1 H1B 109.0
H1A C1 H1B 107.8
C3 C2 C7 117.80(14)
C3 C2 C1 120.21(14)
C7 C2 C1 121.99(13)
C4 C3 C2 121.75(16)
C4 C3 H3 119.1
C2 C3 H3 119.1
C5 C4 C3 119.34(15)
C5 C4 H4 120.3
C3 C4 H4 120.3
C4 C5 C6 121.18(15)
C4 C5 H5 119.4
C6 C5 H5 119.4
C5 C6 C7 118.67(15)
C5 C6 C8 121.39(14)
C7 C6 C8 119.93(14)
O2 C7 C2 123.64(13)
O2 C7 C6 115.08(13)
C2 C7 C6 121.24(14)
C9 C8 C6 113.26(12)
C9 C8 H8A 108.9
C6 C8 H8A 108.9
C9 C8 H8B 108.9
C6 C8 H8B 108.9
H8A C8 H8B 107.7
C10 C9 C14 117.06(14)
C10 C9 C8 120.24(14)
C14 C9 C8 122.70(13)
C11 C10 C9 121.46(15)
C11 C10 H10 119.3
C9 C10 H10 119.3
C12 C11 C10 119.70(15)
C12 C11 H11 120.2
C10 C11 H11 120.1
C11 C12 C13 121.06(15)
C11 C12 H12 119.5
C13 C12 H12 119.5
C12 C13 C14 117.77(14)
C12 C13 C15 120.40(14)
C14 C13 C15 121.73(13)
C13 C14 C9 122.73(13)
C13 C14 O1 117.55(13)
C9 C14 O1 119.66(13)
C16 C15 C13 111.63(12)
C16 C15 H15A 109.3
C13 C15 H15A 109.3
C16 C15 H15B 109.3
C13 C15 H15B 109.3
H15A C15 H15B 108.0
C17 C16 C21 117.99(15)
C17 C16 C15 120.36(14)
C21 C16 C15 121.64(14)
C18 C17 C16 121.55(15)
C18 C17 H17 119.2
C16 C17 H17 119.2
C17 C18 C19 119.63(15)
C17 C18 H18 120.2
C19 C18 H18 120.2
C18 C19 C20 121.13(15)
C18 C19 H19 119.4
C20 C19 H19 119.4
C19 C20 C21 118.33(14)
C19 C20 C22 120.69(14)
C21 C20 C22 120.98(13)
O4 C21 C20 115.68(12)
O4 C21 C16 122.97(13)
C20 C21 C16 121.33(13)
C20 C22 C23 113.31(12)
C20 C22 H22A 108.9
C23 C22 H22A 108.9
C20 C22 H22B 108.9
C23 C22 H22B 108.9
H22A C22 H22B 107.7
C24 C23 C28 116.89(13)
C24 C23 C22 121.17(13)
C28 C23 C22 121.93(13)
C25 C24 C23 121.55(13)
C25 C24 H24 119.2
C23 C24 H24 119.2
C24 C25 C26 119.96(13)
C24 C25 H25 120.0
C26 C25 H25 120.0
C25 C26 C27 120.57(13)
C25 C26 H26 119.7
C27 C26 H26 119.7
C26 C27 C28 117.88(12)
C26 C27 C1 120.96(13)
C28 C27 C1 121.15(13)
C27 C28 C23 122.91(13)
C27 C28 O3 117.64(12)
C23 C28 O3 119.42(12)
O3 C29 C30 108.29(11)
O3 C29 H29A 110.0
C30 C29 H29A 110.1
O3 C29 H29B 110.0
C30 C29 H29B 110.0
H29A C29 H29B 108.4
O7 C30 O8 124.88(13)
O7 C30 C29 124.97(13)
O8 C30 C29 110.13(12)
C7 O2 H2 109.5
C14 O1 C32 113.33(10)
C28 O3 C29 113.38(10)
C21 O4 H4A 109.5
C33 O6 C34 115.62(13)
C30 O8 C31 116.11(12)

loop_
_geom_bond_atom_site_label_1
_geom_bond_atom_site_label_2
_geom_bond_site_symmetry_2
_geom_bond_distance
_geom_bond_publ_flag
C31 O8 . 1.4495(18) ?
C31 H31A . .9800 ?
C31 H31B . .9800 ?
C31 H31C . .9800 ?
C32 O1 . 1.4241(17) ?
C32 C33 . 1.498(2) ?
C32 H32A . .9900 ?
C32 H32B . .9900 ?
C33 O5 . 1.1889(18) ?
C33 O6 . 1.3317(18) ?
C34 O6 . 1.4534(19) ?
C34 H34A . .9800 ?
C34 H34B . .9800 ?
C34 H34C . .9800 ?
C1 C2 . 1.512(2) ?
C1 C27 . 1.516(2) ?
C1 H1A . .9900 ?
C1 H1B . .9900 ?
C2 C3 . 1.393(2) ?
C2 C7 . 1.398(2) ?
C3 C4 . 1.381(2) ?
C3 H3 . .9500 ?
C4 C5 . 1.380(2) ?
C4 H4 . .9500 ?
C5 C6 . 1.387(2) ?
C5 H5 . .9500 ?
C6 C7 . 1.399(2) ?
C6 C8 . 1.514(2) ?
C7 O2 . 1.3587(18) ?
C8 C9 . 1.514(2) ?
C8 H8A . .9900 ?
C8 H8B . .9900 ?
C9 C10 . 1.388(2) ?
C9 C14 . 1.391(2) ?
C10 C11 . 1.382(2) ?
C10 H10 . .9500 ?
C11 C12 . 1.376(2) ?
C11 H11 . .9500 ?
C12 C13 . 1.385(2) ?
C12 H12 . .9500 ?
C13 C14 . 1.388(2) ?
C13 C15 . 1.515(2) ?
C14 O1 . 1.3969(17) ?
C15 C16 . 1.512(2) ?
C15 H15A . .9900 ?
C15 H15B . .9900 ?
C16 C17 . 1.389(2) ?
C16 C21 . 1.401(2) ?
C17 C18 . 1.375(2) ?
C17 H17 . .9500 ?
C18 C19 . 1.382(2) ?
C18 H18 . .9500 ?
C19 C20 . 1.389(2) ?
C19 H19 . .9500 ?
C20 C21 . 1.397(2) ?
C20 C22 . 1.516(2) ?
C21 O4 . 1.3569(17) ?
C22 C23 . 1.521(2) ?
C22 H22A . .9900 ?
C22 H22B . .9900 ?
C23 C24 . 1.390(2) ?
C23 C28 . 1.3925(19) ?
C24 C25 . 1.381(2) ?
C24 H24 . .9500 ?
C25 C26 . 1.383(2) ?
C25 H25 . .9500 ?
C26 C27 . 1.390(2) ?
C26 H26 . .9500 ?
C27 C28 . 1.391(2) ?
C28 O3 . 1.4018(16) ?
C29 O3 . 1.4212(16) ?
C29 C30 . 1.496(2) ?
C29 H29A . .9900 ?
C29 H29B . .9900 ?
C30 O7 . 1.1883(17) ?
C30 O8 . 1.3314(17) ?
O2 H2 . .8400 ?
O4 H4A . .8400 ?

loop_
_geom_hbond_atom_site_label_D
_geom_hbond_atom_site_label_H
_geom_hbond_atom_site_label_A
_geom_hbond_distance_DH
_geom_hbond_distance_HA
_geom_hbond_distance_DA
_geom_hbond_angle_DHA
O2 H2 O3 .84 1.92 2.7273(14) 159.8
O4 H4A O1 .84 1.99 2.7987(15) 160.5
O2 H2 O7 .84 2.88 3.4142(16) 123.7
O4 H4A O5 .84 2.90 3.4434(16) 124.3

loop_
_geom_torsion_atom_site_label_1
_geom_torsion_atom_site_label_2
_geom_torsion_atom_site_label_3
_geom_torsion_atom_site_label_4
_geom_torsion
O1 C32 C33 O5 -18.6(2)
O1 C32 C33 O6 162.14(12)
C27 C1 C2 C3 -107.33(15)
C27 C1 C2 C7 72.80(18)
C7 C2 C3 C4 -.1(2)
C1 C2 C3 C4 179.99(13)
C2 C3 C4 C5 -.4(2)
C3 C4 C5 C6 .3(2)
C4 C5 C6 C7 .5(2)
C4 C5 C6 C8 179.08(14)
C3 C2 C7 O2 -176.85(13)
C1 C2 C7 O2 3.0(2)
C3 C2 C7 C6 .9(2)
C1 C2 C7 C6 -179.21(13)
C5 C6 C7 O2 176.84(13)
C8 C6 C7 O2 -1.75(19)
C5 C6 C7 C2 -1.1(2)
C8 C6 C7 C2 -179.70(13)
C5 C6 C8 C9 104.44(16)
C7 C6 C8 C9 -77.01(17)
C6 C8 C9 C10 -72.20(18)
C6 C8 C9 C14 106.82(16)
C14 C9 C10 C11 -.5(2)
C8 C9 C10 C11 178.55(14)
C9 C10 C11 C12 -2.9(2)
C10 C11 C12 C13 2.5(2)
C11 C12 C13 C14 1.5(2)
C11 C12 C13 C15 -174.99(14)
C12 C13 C14 C9 -5.1(2)
C15 C13 C14 C9 171.26(13)
C12 C13 C14 O1 177.63(12)
C15 C13 C14 O1 -6.0(2)
C10 C9 C14 C13 4.7(2)
C8 C9 C14 C13 -174.40(13)
C10 C9 C14 O1 -178.17(12)
C8 C9 C14 O1 2.8(2)
C12 C13 C15 C16 77.23(17)
C14 C13 C15 C16 -99.07(17)
C13 C15 C16 C17 -102.87(17)
C13 C15 C16 C21 76.36(18)
C21 C16 C17 C18 1.3(2)
C15 C16 C17 C18 -179.49(15)
C16 C17 C18 C19 -1.4(3)
C17 C18 C19 C20 -.3(3)
C18 C19 C20 C21 2.0(2)
C18 C19 C20 C22 -178.63(14)
C19 C20 C21 O4 176.15(13)
C22 C20 C21 O4 -3.18(19)
C19 C20 C21 C16 -2.2(2)
C22 C20 C21 C16 178.52(13)
C17 C16 C21 O4 -177.63(14)
C15 C16 C21 O4 3.1(2)
C17 C16 C21 C20 .5(2)
C15 C16 C21 C20 -178.70(13)
C19 C20 C22 C23 99.81(16)
C21 C20 C22 C23 -80.88(17)
C20 C22 C23 C24 -76.00(17)
C20 C22 C23 C28 102.80(15)
C28 C23 C24 C25 -2.2(2)
C22 C23 C24 C25 176.61(13)
C23 C24 C25 C26 -1.8(2)
C24 C25 C26 C27 3.0(2)
C25 C26 C27 C28 .0(2)
C25 C26 C27 C1 -178.71(12)
C2 C1 C27 C26 80.57(17)
C2 C1 C27 C28 -98.09(16)
C26 C27 C28 C23 -4.3(2)
C1 C27 C28 C23 174.40(12)
C26 C27 C28 O3 177.63(11)
C1 C27 C28 O3 -3.67(18)
C24 C23 C28 C27 5.4(2)
C22 C23 C28 C27 -173.47(12)
C24 C23 C28 O3 -176.58(11)
C22 C23 C28 O3 4.57(19)
O3 C29 C30 O7 -18.4(2)
O3 C29 C30 O8 162.94(11)
C13 C14 O1 C32 -94.09(15)
C9 C14 O1 C32 88.58(16)
C33 C32 O1 C14 167.04(12)
C27 C28 O3 C29 -95.19(14)
C23 C28 O3 C29 86.68(15)
C30 C29 O3 C28 166.48(11)
O5 C33 O6 C34 .3(2)
C32 C33 O6 C34 179.61(13)
O7 C30 O8 C31 -.5(2)
C29 C30 O8 C31 178.17(12)

loop_
_cod_related_entry_id
_cod_related_entry_database
_cod_related_entry_code
1 ChemSpider 21135019
